data_7021830
loop_
_publ_author_name
'Sun, Wen-Bin'
'Han, Bing-Lu'
'Lin, Po-Heng'
'Li, Hong-Feng'
'Chen, Peng'
'Tian, Yong-Mei'
'Murugesu, Muralee'
'Yan, Peng-Fei'

_publ_section_title
;
 Series of dinuclear and tetranuclear lanthanide clusters encapsulated by
 salen-type and \b-diketionate ligands: single-molecule magnet and
 fluorescence properties.
;
_journal_issue 37
_journal_name_full 'Dalton transactions (Cambridge, England : 2003)'
_journal_page_first 13397
_journal_page_last 13403
_journal_paper_doi 10.1039/c3dt51227d
_journal_volume 42
_journal_year 2013
_chemical_formula_moiety 'C52 H47 Cl4 Gd2 N4 O9'
_chemical_formula_sum 'C52 H47 Cl4 Gd2 N4 O9'
_chemical_formula_weight 1328.24
_chemical_name_systematic
; 
 ? 
;
_space_group_IT_number 14
_symmetry_cell_setting monoclinic
_symmetry_space_group_name_Hall '-P 2yn'
_symmetry_space_group_name_H-M 'P 1 21/n 1'
_atom_sites_solution_hydrogens geom
_atom_sites_solution_primary direct
_atom_sites_solution_secondary difmap
_audit_creation_method SHELXL-97
_cell_angle_alpha 90.00
_cell_angle_beta 91.0720(10)
_cell_angle_gamma 90.00
_cell_formula_units_Z 4
_cell_length_a 15.4707(6)
_cell_length_b 19.5166(8)
_cell_length_c 17.8732(8)
_cell_measurement_reflns_used 7306
_cell_measurement_temperature 296(2)
_cell_measurement_theta_max 25.30
_cell_measurement_theta_min 2.28
_cell_volume 5395.6(4)
_computing_cell_refinement 'SAINT (Bruker, 2007)'
_computing_data_collection 'APEX 2 (Bruker, 2007)'
_computing_data_reduction SAINT-plus
_computing_molecular_graphics 'SHELXTL (Sheldrick, 2008)'
_computing_publication_material 'SHELXL-97 (Sheldrick, 1997)'
_computing_structure_refinement 'SHELXL-97 (Sheldrick, 1997)'
_computing_structure_solution 'SHELXS-97 (Sheldrick, 1990)'
_diffrn_ambient_temperature 296(2)
_diffrn_measured_fraction_theta_full 0.997
_diffrn_measured_fraction_theta_max 0.997
_diffrn_radiation_monochromator graphite
_diffrn_radiation_source 'fine-focus sealed tube'
_diffrn_radiation_type MoK\a
_diffrn_radiation_wavelength 0.71073
_diffrn_reflns_av_R_equivalents 0.0410
_diffrn_reflns_av_sigmaI/netI 0.0492
_diffrn_reflns_limit_h_max 20
_diffrn_reflns_limit_h_min -17
_diffrn_reflns_limit_k_max 20
_diffrn_reflns_limit_k_min -26
_diffrn_reflns_limit_l_max 23
_diffrn_reflns_limit_l_min -23
_diffrn_reflns_number 39320
_diffrn_reflns_theta_full 28.29
_diffrn_reflns_theta_max 28.29
_diffrn_reflns_theta_min 1.55
_exptl_absorpt_coefficient_mu 2.692
_exptl_absorpt_correction_T_max 0.7746
_exptl_absorpt_correction_T_min 0.6151
_exptl_absorpt_correction_type multi-scan
_exptl_crystal_colour yellow
_exptl_crystal_density_diffrn 1.635
_exptl_crystal_density_method 'not measured'
_exptl_crystal_description block
_exptl_crystal_F_000 2620
_exptl_crystal_size_max 0.20
_exptl_crystal_size_mid 0.18
_exptl_crystal_size_min 0.10
_refine_diff_density_max 0.941
_refine_diff_density_min -0.657
_refine_diff_density_rms 0.099
_refine_ls_extinction_method none
_refine_ls_goodness_of_fit_ref 1.004
_refine_ls_hydrogen_treatment mixed
_refine_ls_matrix_type full
_refine_ls_number_parameters 643
_refine_ls_number_reflns 13360
_refine_ls_number_restraints 1
_refine_ls_restrained_S_all 1.004
_refine_ls_R_factor_all 0.0729
_refine_ls_R_factor_gt 0.0352
_refine_ls_shift/su_max 0.001
_refine_ls_shift/su_mean 0.000
_refine_ls_structure_factor_coef Fsqd
_refine_ls_weighting_details 'calc w=1/[\s^2^(Fo^2^)+(0.0323P)^2^+4.8441P] where P=(Fo^2^+2Fc^2^)/3'
_refine_ls_weighting_scheme calc
_refine_ls_wR_factor_gt 0.0746
_refine_ls_wR_factor_ref 0.0910
_reflns_number_gt 8427
_reflns_number_total 13360
_reflns_threshold_expression >2sigma(I)
_cod_data_source_file c3dt51227d.txt
_cod_data_source_block zt6
_cod_depositor_comments
;
The following automatic conversions were performed:

'_exptl_absorpt_correction_type' value 'Multi-scan' changed to
'multi-scan' according to
/home/saulius/struct/CIF-dictionaries/cif_core.dic dictionary named
'cif_core.dic' version 2.4.2 from 2011-04-26.

Automatic conversion script
Id: cif_fix_values 1891 2012-01-12 08:04:46Z andrius 
;
_cod_original_sg_symbol_H-M 'P 21/n'
_cod_database_code 7021830

loop_
_symmetry_equiv_pos_as_xyz
'x, y, z'
'-x+1/2, y+1/2, -z+1/2'
'-x, -y, -z'
'x-1/2, -y-1/2, z-1/2'

loop_
_atom_site_label
_atom_site_type_symbol
_atom_site_fract_x
_atom_site_fract_y
_atom_site_fract_z
_atom_site_U_iso_or_equiv
_atom_site_adp_type
_atom_site_occupancy
_atom_site_symmetry_multiplicity
_atom_site_calc_flag
_atom_site_refinement_flags
Gd1 Gd 0.126147(12) 0.861510(11) 0.247053(11) 0.03433(6) Uani 1 1 d .
Gd2 Gd -0.021146(12) 0.863923(11) 0.067768(11) 0.03503(6) Uani 1 1 d .
O1 O -0.00978(17) 0.89414(15) 0.19560(15) 0.0395(7) Uani 1 1 d .
O2 O 0.11136(17) 0.82605(15) 0.12079(15) 0.0387(7) Uani 1 1 d .
O3 O -0.13256(19) 0.93403(16) 0.03667(18) 0.0495(8) Uani 1 1 d .
N2 N 0.1196(2) 0.7300(2) 0.2391(2) 0.0444(9) Uani 1 1 d .
N3 N -0.1538(2) 0.8098(2) 0.1180(2) 0.0436(9) Uani 1 1 d .
O7 O 0.20536(19) 0.81799(16) 0.34969(16) 0.0467(8) Uani 1 1 d .
O9 O 0.0653(2) 0.96663(17) 0.05706(18) 0.0522(8) Uani 1 1 d D
Cl1 Cl 0.0671(2) 0.79861(17) 0.57762(16) 0.1861(13) Uani 1 1 d .
O6 O 0.1510(2) 0.97235(16) 0.19484(17) 0.0483(8) Uani 1 1 d .
O5 O 0.1003(2) 0.94082(17) 0.34125(18) 0.0560(9) Uani 1 1 d .
O8 O 0.2686(2) 0.85154(18) 0.21069(18) 0.0548(9) Uani 1 1 d .
N1 N 0.0042(2) 0.8014(2) 0.3158(2) 0.0456(9) Uani 1 1 d .
N4 N -0.0321(2) 0.7367(2) 0.0520(2) 0.0478(10) Uani 1 1 d .
C14 C -0.0015(3) 0.6988(3) -0.0007(3) 0.0618(15) Uani 1 1 d .
H14A H -0.0044 0.6517 0.0066 0.074 Uiso 1 1 calc R
C15 C -0.2625(3) 0.8982(3) 0.0958(3) 0.0505(12) Uani 1 1 d .
O4 O 0.0101(2) 0.84049(18) -0.04920(18) 0.0541(9) Uani 1 1 d .
C17 C -0.2136(3) 0.9454(3) 0.0548(3) 0.0503(12) Uani 1 1 d .
C18 C 0.3377(3) 0.7818(3) 0.3001(3) 0.0580(14) Uani 1 1 d .
H18A H 0.3870 0.7557 0.3097 0.070 Uiso 1 1 calc R
C19 C -0.0736(3) 0.9222(3) 0.2356(2) 0.0444(11) Uani 1 1 d .
C20 C 0.1533(3) 0.6937(3) 0.1876(3) 0.0548(13) Uani 1 1 d .
H20A H 0.1553 0.6466 0.1952 0.066 Uiso 1 1 calc R
C21 C 0.0878(3) 0.6983(2) 0.3055(3) 0.0495(12) Uani 1 1 d .
C22 C -0.2314(3) 0.8329(3) 0.1215(3) 0.0524(13) Uani 1 1 d .
H22A H -0.2718 0.8041 0.1431 0.063 Uiso 1 1 calc R
C23 C 0.2758(3) 0.7842(2) 0.3551(3) 0.0460(11) Uani 1 1 d .
C24 C 0.1679(3) 0.7841(2) 0.0882(3) 0.0425(11) Uani 1 1 d .
C25 C 0.1880(3) 0.7190(3) 0.1195(3) 0.0506(12) Uani 1 1 d .
C26 C -0.0708(3) 0.7056(3) 0.1154(3) 0.0543(13) Uani 1 1 d .
C27 C -0.0717(3) 0.8247(3) 0.3269(3) 0.0552(13) Uani 1 1 d .
H27A H -0.1075 0.7983 0.3565 0.066 Uiso 1 1 calc R
C28 C 0.0386(3) 0.7910(3) -0.0913(3) 0.0537(13) Uani 1 1 d .
C29 C -0.1072(3) 0.8881(3) 0.2979(3) 0.0501(12) Uani 1 1 d .
Cl2 Cl 0.2029(3) 0.8889(2) 0.5493(2) 0.2290(18) Uani 1 1 d .
C31 C 0.2628(4) 0.7601(3) -0.0143(3) 0.0722(17) Uani 1 1 d .
H31A H 0.2876 0.7741 -0.0588 0.087 Uiso 1 1 calc R
C32 C 0.1424(3) 1.0335(3) 0.2187(3) 0.0516(12) Uani 1 1 d .
C33 C 0.2057(3) 0.8029(3) 0.0210(3) 0.0518(13) Uani 1 1 d .
H33A H 0.1921 0.8451 -0.0003 0.062 Uiso 1 1 calc R
C34 C 0.0282(3) 0.7358(3) 0.3457(3) 0.0538(13) Uani 1 1 d .
C35 C -0.0495(4) 0.6419(3) 0.1449(4) 0.0701(17) Uani 1 1 d .
H35A H -0.0080 0.6150 0.1219 0.084 Uiso 1 1 calc R
C36 C 0.0717(3) 0.8058(4) -0.1622(3) 0.0726(18) Uani 1 1 d .
H36A H 0.0715 0.8509 -0.1790 0.087 Uiso 1 1 calc R
C37 C 0.0368(3) 0.7216(3) -0.0693(3) 0.0593(15) Uani 1 1 d .
C38 C 0.0259(4) 0.6486(4) 0.4397(4) 0.091(2) Uani 1 1 d .
H38A H 0.0062 0.6321 0.4852 0.110 Uiso 1 1 calc R
C39 C -0.3495(3) 0.9140(4) 0.1135(3) 0.0733(17) Uani 1 1 d .
H39A H -0.3824 0.8820 0.1390 0.088 Uiso 1 1 calc R
C40 C 0.3317(3) 0.8153(3) 0.2318(3) 0.0562(13) Uani 1 1 d .
C41 C -0.1730(4) 0.7200(3) 0.2149(3) 0.0698(16) Uani 1 1 d .
H41A H -0.2139 0.7465 0.2390 0.084 Uiso 1 1 calc R
C42 C 0.0830(5) 0.6104(4) 0.3990(4) 0.091(2) Uani 1 1 d .
H42A H 0.1005 0.5676 0.4166 0.110 Uiso 1 1 calc R
C43 C -0.1802(4) 0.9152(4) 0.3318(3) 0.0767(18) Uani 1 1 d .
H43A H -0.2053 0.8913 0.3708 0.092 Uiso 1 1 calc R
C44 C -0.1103(3) 0.9840(3) 0.2133(3) 0.0582(14) Uani 1 1 d .
H44A H -0.0877 1.0076 0.1729 0.070 Uiso 1 1 calc R
C45 C -0.1505(5) 0.6570(4) 0.2431(4) 0.083(2) Uani 1 1 d .
H45A H -0.1766 0.6407 0.2861 0.100 Uiso 1 1 calc R
C46 C -0.1345(3) 0.7445(3) 0.1501(3) 0.0500(12) Uani 1 1 d .
Cl3 Cl 0.3986(4) 0.98525(19) 0.3029(3) 0.283(3) Uani 1 1 d .
C48 C -0.1794(4) 1.0105(3) 0.2503(4) 0.0809(19) Uani 1 1 d .
H48A H -0.2021 1.0526 0.2354 0.097 Uiso 1 1 calc R
C49 C 0.1151(4) 0.6350(3) 0.3317(4) 0.0701(16) Uani 1 1 d .
H49A H 0.1544 0.6092 0.3048 0.084 Uiso 1 1 calc R
C50 C 0.2454(4) 0.6774(3) 0.0798(3) 0.0726(17) Uani 1 1 d .
H50A H 0.2581 0.6341 0.0986 0.087 Uiso 1 1 calc R
C51 C -0.0901(5) 0.6181(3) 0.2084(4) 0.092(2) Uani 1 1 d .
H51A H -0.0758 0.5752 0.2274 0.110 Uiso 1 1 calc R
C52 C 0.4055(4) 0.8115(4) 0.1773(4) 0.105(3) Uani 1 1 d .
H52A H 0.3905 0.8368 0.1329 0.158 Uiso 1 1 calc R
H52B H 0.4161 0.7645 0.1644 0.158 Uiso 1 1 calc R
H52C H 0.4566 0.8308 0.2000 0.158 Uiso 1 1 calc R
C53 C -0.0019(4) 0.7106(3) 0.4134(3) 0.0719(17) Uani 1 1 d .
H53A H -0.0411 0.7362 0.4407 0.086 Uiso 1 1 calc R
C54 C 0.1561(4) 1.0889(3) 0.1622(3) 0.0730(17) Uani 1 1 d .
H54A H 0.1717 1.0687 0.1154 0.110 Uiso 1 1 calc R
H54B H 0.2017 1.1187 0.1794 0.110 Uiso 1 1 calc R
H54C H 0.1038 1.1148 0.1557 0.110 Uiso 1 1 calc R
C55 C 0.2903(4) 0.7459(3) 0.4274(3) 0.0648(15) Uani 1 1 d .
H55A H 0.2416 0.7526 0.4591 0.097 Uiso 1 1 calc R
H55B H 0.3416 0.7627 0.4521 0.097 Uiso 1 1 calc R
H55C H 0.2968 0.6979 0.4171 0.097 Uiso 1 1 calc R
C56 C -0.2543(4) 1.0066(3) 0.0331(4) 0.0796(19) Uani 1 1 d .
H56A H -0.2243 1.0379 0.0042 0.096 Uiso 1 1 calc R
C57 C 0.0968(4) 1.0057(3) 0.3464(3) 0.0624(14) Uani 1 1 d .
C58 C 0.2835(4) 0.6974(4) 0.0151(4) 0.083(2) Uani 1 1 d .
H58A H 0.3228 0.6689 -0.0085 0.100 Uiso 1 1 calc R
C59 C -0.3371(4) 1.0213(4) 0.0534(5) 0.097(2) Uani 1 1 d .
H59A H -0.3611 1.0633 0.0399 0.116 Uiso 1 1 calc R
C60 C 0.1041(4) 0.7560(5) -0.2071(4) 0.092(2) Uani 1 1 d .
H60A H 0.1261 0.7678 -0.2535 0.110 Uiso 1 1 calc R
C61 C 0.1047(5) 0.6891(5) -0.1851(4) 0.107(3) Uani 1 1 d .
H61A H 0.1282 0.6556 -0.2157 0.128 Uiso 1 1 calc R
Cl4 Cl 0.3785(4) 0.9965(2) 0.4569(3) 0.295(3) Uani 1 1 d .
C63 C 0.0702(4) 0.6716(4) -0.1172(4) 0.092(2) Uani 1 1 d .
H63A H 0.0690 0.6258 -0.1029 0.110 Uiso 1 1 calc R
C64 C 0.1191(4) 1.0505(3) 0.2904(3) 0.0668(15) Uani 1 1 d .
H64A H 0.1183 1.0969 0.3022 0.080 Uiso 1 1 calc R
C65 C -0.2160(4) 0.9764(4) 0.3091(4) 0.090(2) Uani 1 1 d .
H65A H -0.2639 0.9943 0.3330 0.108 Uiso 1 1 calc R
C66 C -0.3856(4) 0.9756(4) 0.0934(4) 0.087(2) Uani 1 1 d .
H66A H -0.4419 0.9863 0.1066 0.105 Uiso 1 1 calc R
C71 C 0.3440(9) 0.9558(6) 0.3796(11) 0.277(10) Uani 1 1 d .
H71A H 0.2825 0.9634 0.3723 0.332 Uiso 1 1 calc R
H71B H 0.3535 0.9069 0.3852 0.332 Uiso 1 1 calc R
C72 C 0.1162(5) 0.8487(5) 0.5114(4) 0.123(3) Uani 1 1 d .
H72A H 0.1342 0.8203 0.4700 0.148 Uiso 1 1 calc R
H72B H 0.0754 0.8824 0.4922 0.148 Uiso 1 1 calc R
C74 C 0.0655(6) 1.0323(4) 0.4199(4) 0.129(3) Uani 1 1 d .
H74A H 0.0526 0.9945 0.4522 0.193 Uiso 1 1 calc R
H74B H 0.0142 1.0592 0.4115 0.193 Uiso 1 1 calc R
H74C H 0.1095 1.0603 0.4429 0.193 Uiso 1 1 calc R
H9 H 0.103(4) 0.968(5) 0.091(4) 0.193 Uiso 1 1 d D

loop_
_atom_site_aniso_label
_atom_site_aniso_U_11
_atom_site_aniso_U_22
_atom_site_aniso_U_33
_atom_site_aniso_U_23
_atom_site_aniso_U_13
_atom_site_aniso_U_12
Gd1 0.03254(11) 0.03719(12) 0.03316(11) 0.00360(9) -0.00161(8) 0.00061(9)
Gd2 0.03123(11) 0.04125(13) 0.03256(11) 0.00483(10) -0.00045(8) 0.00066(9)
O1 0.0338(15) 0.0493(19) 0.0354(16) 0.0021(14) 0.0029(12) 0.0071(13)
O2 0.0359(16) 0.0422(18) 0.0379(16) 0.0004(14) -0.0013(13) 0.0061(13)
O3 0.0380(17) 0.052(2) 0.059(2) 0.0128(16) 0.0030(15) 0.0055(14)
N2 0.044(2) 0.040(2) 0.048(2) 0.0072(19) -0.0079(18) -0.0046(18)
N3 0.040(2) 0.050(2) 0.041(2) 0.0049(18) 0.0013(17) -0.0084(18)
O7 0.0449(18) 0.055(2) 0.0401(18) 0.0015(15) -0.0074(14) 0.0047(15)
O9 0.055(2) 0.049(2) 0.052(2) 0.0118(16) -0.0104(16) -0.0118(16)
Cl1 0.263(4) 0.177(3) 0.119(2) 0.029(2) 0.037(2) 0.017(3)
O6 0.056(2) 0.0401(19) 0.0481(19) 0.0051(15) -0.0021(15) -0.0071(15)
O5 0.073(2) 0.044(2) 0.051(2) -0.0024(16) 0.0102(17) 0.0038(17)
O8 0.0388(18) 0.072(2) 0.054(2) 0.0081(18) 0.0001(15) 0.0033(17)
N1 0.045(2) 0.053(3) 0.039(2) 0.0083(18) -0.0003(17) -0.0078(19)
N4 0.045(2) 0.046(2) 0.052(2) -0.002(2) -0.0087(18) -0.0009(19)
C14 0.056(3) 0.050(3) 0.079(4) -0.008(3) -0.018(3) 0.002(3)
C15 0.038(3) 0.067(4) 0.046(3) -0.008(3) 0.001(2) 0.002(2)
O4 0.057(2) 0.064(2) 0.0414(18) -0.0015(16) 0.0067(16) 0.0035(17)
C17 0.038(3) 0.059(3) 0.054(3) -0.001(2) -0.002(2) 0.006(2)
C18 0.045(3) 0.065(4) 0.063(4) -0.006(3) -0.004(3) 0.013(3)
C19 0.033(2) 0.059(3) 0.041(3) -0.005(2) 0.0009(19) 0.005(2)
C20 0.058(3) 0.036(3) 0.070(4) 0.000(3) -0.011(3) 0.010(2)
C21 0.045(3) 0.046(3) 0.057(3) 0.017(2) -0.013(2) -0.014(2)
C22 0.039(3) 0.067(3) 0.051(3) 0.003(3) 0.004(2) -0.013(2)
C23 0.045(3) 0.038(3) 0.054(3) -0.004(2) -0.022(2) 0.001(2)
C24 0.032(2) 0.049(3) 0.046(3) -0.011(2) -0.0032(19) 0.005(2)
C25 0.055(3) 0.046(3) 0.050(3) -0.008(2) -0.006(2) 0.016(2)
C26 0.054(3) 0.051(3) 0.058(3) 0.006(3) -0.016(3) -0.013(3)
C27 0.043(3) 0.081(4) 0.042(3) 0.013(3) 0.012(2) -0.007(3)
C28 0.039(3) 0.077(4) 0.045(3) -0.016(3) -0.005(2) 0.003(3)
C29 0.043(3) 0.068(3) 0.040(3) -0.003(2) 0.002(2) 0.006(2)
Cl2 0.227(4) 0.255(4) 0.204(4) -0.117(3) -0.019(3) -0.032(3)
C31 0.063(4) 0.103(5) 0.051(3) -0.011(3) 0.008(3) 0.021(3)
C32 0.048(3) 0.044(3) 0.062(3) 0.008(3) -0.013(2) -0.010(2)
C33 0.040(3) 0.068(4) 0.048(3) -0.005(2) 0.003(2) 0.009(2)
C34 0.048(3) 0.061(3) 0.052(3) 0.019(3) -0.010(2) -0.014(3)
C35 0.065(4) 0.050(3) 0.094(5) 0.012(3) -0.026(3) -0.005(3)
C36 0.056(3) 0.117(5) 0.045(3) -0.016(3) 0.008(3) -0.002(3)
C37 0.047(3) 0.075(4) 0.056(3) -0.024(3) -0.002(2) 0.010(3)
C38 0.073(5) 0.116(6) 0.085(5) 0.059(5) -0.008(4) -0.029(4)
C39 0.044(3) 0.099(5) 0.077(4) -0.009(4) 0.010(3) 0.003(3)
C40 0.036(3) 0.072(4) 0.060(3) -0.007(3) -0.008(2) 0.001(3)
C41 0.060(3) 0.080(4) 0.069(4) 0.017(3) -0.004(3) -0.032(3)
C42 0.087(5) 0.073(5) 0.114(6) 0.062(4) -0.031(4) -0.029(4)
C43 0.060(4) 0.114(5) 0.057(4) 0.000(4) 0.020(3) 0.015(4)
C44 0.057(3) 0.065(4) 0.053(3) -0.002(3) 0.000(2) 0.021(3)
C45 0.091(5) 0.080(5) 0.079(5) 0.032(4) -0.012(4) -0.037(4)
C46 0.043(3) 0.056(3) 0.050(3) 0.009(2) -0.010(2) -0.018(2)
Cl3 0.386(7) 0.118(3) 0.340(6) 0.032(3) -0.123(5) -0.077(4)
C48 0.077(4) 0.079(5) 0.087(5) -0.012(4) 0.009(4) 0.038(4)
C49 0.068(4) 0.055(3) 0.086(4) 0.025(3) -0.017(3) -0.010(3)
C50 0.080(4) 0.066(4) 0.072(4) -0.012(3) -0.004(3) 0.030(3)
C51 0.106(6) 0.062(4) 0.106(6) 0.044(4) -0.042(5) -0.032(4)
C52 0.051(4) 0.179(8) 0.086(5) -0.003(5) 0.017(3) 0.031(4)
C53 0.059(3) 0.091(5) 0.065(4) 0.036(3) -0.005(3) -0.016(3)
C54 0.095(4) 0.046(3) 0.078(4) 0.015(3) -0.016(3) -0.020(3)
C55 0.077(4) 0.055(3) 0.061(4) 0.005(3) -0.023(3) 0.014(3)
C56 0.052(3) 0.065(4) 0.122(6) 0.018(4) 0.006(3) 0.016(3)
C57 0.073(4) 0.060(4) 0.054(3) -0.010(3) 0.011(3) 0.004(3)
C58 0.086(5) 0.093(5) 0.071(4) -0.016(4) 0.009(4) 0.045(4)
C59 0.057(4) 0.077(5) 0.158(7) -0.001(5) 0.004(4) 0.031(4)
C60 0.065(4) 0.144(7) 0.067(5) -0.025(5) 0.010(3) 0.013(5)
C61 0.082(5) 0.165(9) 0.074(5) -0.057(6) 0.005(4) 0.034(6)
Cl4 0.327(6) 0.177(4) 0.379(7) -0.005(4) -0.053(5) -0.092(4)
C63 0.083(5) 0.096(5) 0.096(5) -0.040(4) -0.015(4) 0.015(4)
C64 0.088(4) 0.044(3) 0.069(4) -0.009(3) 0.000(3) 0.003(3)
C65 0.072(4) 0.120(6) 0.079(5) -0.014(4) 0.024(4) 0.038(4)
C66 0.046(3) 0.105(6) 0.111(6) -0.015(5) 0.012(3) 0.017(4)
C71 0.210(14) 0.087(8) 0.53(3) 0.010(13) -0.085(17) -0.083(9)
C72 0.123(7) 0.169(9) 0.078(5) -0.013(5) 0.010(5) 0.022(6)
C74 0.202(9) 0.072(5) 0.116(6) -0.028(4) 0.089(6) -0.005(5)

loop_
_atom_type_symbol
_atom_type_description
_atom_type_scat_dispersion_real
_atom_type_scat_dispersion_imag
_atom_type_scat_source
C C 0.0033 0.0016 'International Tables Vol C Tables 4.2.6.8 and 6.1.1.4'
H H 0.0000 0.0000 'International Tables Vol C Tables 4.2.6.8 and 6.1.1.4'
N N 0.0061 0.0033 'International Tables Vol C Tables 4.2.6.8 and 6.1.1.4'
O O 0.0106 0.0060 'International Tables Vol C Tables 4.2.6.8 and 6.1.1.4'
Cl Cl 0.1484 0.1585 'International Tables Vol C Tables 4.2.6.8 and 6.1.1.4'
Gd Gd -0.1653 3.9035 'International Tables Vol C Tables 4.2.6.8 and 6.1.1.4'

loop_
_geom_angle_atom_site_label_1
_geom_angle_atom_site_label_2
_geom_angle_atom_site_label_3
_geom_angle
O8 Gd1 O5 115.85(12)
O8 Gd1 O7 72.75(11)
O5 Gd1 O7 76.68(11)
O8 Gd1 O1 139.14(10)
O5 Gd1 O1 86.48(11)
O7 Gd1 O1 148.06(10)
O8 Gd1 O2 77.50(11)
O5 Gd1 O2 150.36(11)
O7 Gd1 O2 132.79(10)
O1 Gd1 O2 68.83(9)
O8 Gd1 O6 78.81(11)
O5 Gd1 O6 73.23(11)
O7 Gd1 O6 123.21(11)
O1 Gd1 O6 75.69(10)
O2 Gd1 O6 84.59(10)
O8 Gd1 N1 144.18(12)
O5 Gd1 N1 79.57(12)
O7 Gd1 N1 80.65(11)
O1 Gd1 N1 69.61(11)
O2 Gd1 N1 105.37(11)
O6 Gd1 N1 136.76(12)
O8 Gd1 N2 86.40(12)
O5 Gd1 N2 134.16(12)
O7 Gd1 N2 72.64(11)
O1 Gd1 N2 102.31(11)
O2 Gd1 N2 69.67(11)
O6 Gd1 N2 152.61(11)
N1 Gd1 N2 62.63(12)
O8 Gd1 Gd2 108.35(8)
O5 Gd1 Gd2 118.75(9)
O7 Gd1 Gd2 159.40(8)
O1 Gd1 Gd2 34.48(7)
O2 Gd1 Gd2 34.43(7)
O6 Gd1 Gd2 76.33(8)
N1 Gd1 Gd2 88.58(8)
N2 Gd1 Gd2 86.83(8)
O4 Gd2 O3 94.13(12)
O4 Gd2 O2 96.41(11)
O3 Gd2 O2 160.05(11)
O4 Gd2 O1 162.92(11)
O3 Gd2 O1 97.43(11)
O2 Gd2 O1 69.00(9)
O4 Gd2 O9 88.03(12)
O3 Gd2 O9 84.21(11)
O2 Gd2 O9 79.29(10)
O1 Gd2 O9 80.71(11)
O4 Gd2 N3 116.80(12)
O3 Gd2 N3 73.47(12)
O2 Gd2 N3 115.98(11)
O1 Gd2 N3 78.72(11)
O9 Gd2 N3 147.17(13)
O4 Gd2 N4 72.72(13)
O3 Gd2 N4 121.50(12)
O2 Gd2 N4 77.94(11)
O1 Gd2 N4 111.08(12)
O9 Gd2 N4 148.10(12)
N3 Gd2 N4 64.26(13)
O4 Gd2 Gd1 129.99(9)
O3 Gd2 Gd1 129.83(8)
O2 Gd2 Gd1 34.54(7)
O1 Gd2 Gd1 34.54(7)
O9 Gd2 Gd1 76.09(7)
N3 Gd2 Gd1 99.90(8)
N4 Gd2 Gd1 96.76(9)
C19 O1 Gd2 125.0(3)
C19 O1 Gd1 123.9(3)
Gd2 O1 Gd1 110.98(11)
C24 O2 Gd2 125.9(3)
C24 O2 Gd1 122.7(2)
Gd2 O2 Gd1 111.03(11)
C17 O3 Gd2 139.9(3)
C20 N2 C21 120.5(4)
C20 N2 Gd1 125.2(3)
C21 N2 Gd1 113.4(3)
C22 N3 C46 118.8(4)
C22 N3 Gd2 130.3(3)
C46 N3 Gd2 110.9(3)
C23 O7 Gd1 132.8(3)
Gd2 O9 H9 110(6)
C32 O6 Gd1 134.3(3)
C57 O5 Gd1 136.3(3)
C40 O8 Gd1 134.4(3)
C27 N1 C34 119.4(4)
C27 N1 Gd1 126.9(3)
C34 N1 Gd1 113.6(3)
C14 N4 C26 120.0(5)
C14 N4 Gd2 128.6(4)
C26 N4 Gd2 111.2(3)
N4 C14 C37 127.2(5)
N4 C14 H14A 116.4
C37 C14 H14A 116.4
C17 C15 C39 119.7(5)
C17 C15 C22 124.6(4)
C39 C15 C22 115.7(5)
C28 O4 Gd2 141.5(3)
O3 C17 C56 120.0(5)
O3 C17 C15 122.7(4)
C56 C17 C15 117.3(5)
C40 C18 C23 124.9(5)
C40 C18 H18A 117.6
C23 C18 H18A 117.6
O1 C19 C44 120.1(4)
O1 C19 C29 120.9(4)
C44 C19 C29 119.0(4)
N2 C20 C25 125.9(5)
N2 C20 H20A 117.0
C25 C20 H20A 117.0
C49 C21 C34 119.8(5)
C49 C21 N2 123.9(5)
C34 C21 N2 116.3(4)
N3 C22 C15 127.1(4)
N3 C22 H22A 116.4
C15 C22 H22A 116.4
O7 C23 C18 124.4(5)
O7 C23 C55 115.8(5)
C18 C23 C55 119.8(4)
O2 C24 C33 120.0(4)
O2 C24 C25 121.1(4)
C33 C24 C25 118.9(4)
C50 C25 C24 117.0(5)
C50 C25 C20 118.9(5)
C24 C25 C20 124.2(4)
C35 C26 C46 118.8(5)
C35 C26 N4 125.6(5)
C46 C26 N4 115.6(4)
N1 C27 C29 126.3(4)
N1 C27 H27A 116.8
C29 C27 H27A 116.8
O4 C28 C36 120.0(6)
O4 C28 C37 122.8(5)
C36 C28 C37 117.1(5)
C43 C29 C19 118.6(5)
C43 C29 C27 118.3(5)
C19 C29 C27 123.1(4)
C58 C31 C33 121.0(6)
C58 C31 H31A 119.5
C33 C31 H31A 119.5
O6 C32 C64 124.6(5)
O6 C32 C54 115.7(5)
C64 C32 C54 119.7(5)
C31 C33 C24 121.2(5)
C31 C33 H33A 119.4
C24 C33 H33A 119.4
C21 C34 C53 120.0(5)
C21 C34 N1 116.6(4)
C53 C34 N1 123.4(5)
C51 C35 C26 120.1(6)
C51 C35 H35A 119.9
C26 C35 H35A 119.9
C60 C36 C28 122.0(7)
C60 C36 H36A 119.0
C28 C36 H36A 119.0
C63 C37 C28 119.3(6)
C63 C37 C14 117.8(6)
C28 C37 C14 122.8(5)
C53 C38 C42 119.9(6)
C53 C38 H38A 120.0
C42 C38 H38A 120.0
C66 C39 C15 120.9(6)
C66 C39 H39A 119.5
C15 C39 H39A 119.5
O8 C40 C18 124.7(5)
O8 C40 C52 115.0(5)
C18 C40 C52 120.2(5)
C45 C41 C46 120.2(6)
C45 C41 H41A 119.9
C46 C41 H41A 119.9
C38 C42 C49 120.8(6)
C38 C42 H42A 119.6
C49 C42 H42A 119.6
C65 C43 C29 121.7(6)
C65 C43 H43A 119.1
C29 C43 H43A 119.1
C48 C44 C19 120.5(5)
C48 C44 H44A 119.8
C19 C44 H44A 119.8
C51 C45 C41 120.2(6)
C51 C45 H45A 119.9
C41 C45 H45A 119.9
C41 C46 C26 119.8(5)
C41 C46 N3 123.4(5)
C26 C46 N3 116.7(4)
C44 C48 C65 121.6(6)
C44 C48 H48A 119.2
C65 C48 H48A 119.2
C21 C49 C42 119.2(6)
C21 C49 H49A 120.4
C42 C49 H49A 120.4
C58 C50 C25 123.4(6)
C58 C50 H50A 118.3
C25 C50 H50A 118.3
C45 C51 C35 120.8(6)
C45 C51 H51A 119.6
C35 C51 H51A 119.6
C40 C52 H52A 109.5
C40 C52 H52B 109.5
H52A C52 H52B 109.5
C40 C52 H52C 109.5
H52A C52 H52C 109.5
H52B C52 H52C 109.5
C38 C53 C34 120.3(6)
C38 C53 H53A 119.9
C34 C53 H53A 119.9
C32 C54 H54A 109.5
C32 C54 H54B 109.5
H54A C54 H54B 109.5
C32 C54 H54C 109.5
H54A C54 H54C 109.5
H54B C54 H54C 109.5
C23 C55 H55A 109.5
C23 C55 H55B 109.5
H55A C55 H55B 109.5
C23 C55 H55C 109.5
H55A C55 H55C 109.5
H55B C55 H55C 109.5
C59 C56 C17 121.6(6)
C59 C56 H56A 119.2
C17 C56 H56A 119.2
O5 C57 C64 124.6(5)
O5 C57 C74 115.1(5)
C64 C57 C74 120.3(5)
C50 C58 C31 118.6(5)
C50 C58 H58A 120.7
C31 C58 H58A 120.7
C56 C59 C66 121.6(6)
C56 C59 H59A 119.2
C66 C59 H59A 119.2
C36 C60 C61 120.9(7)
C36 C60 H60A 119.6
C61 C60 H60A 119.6
C60 C61 C63 119.5(7)
C60 C61 H61A 120.3
C63 C61 H61A 120.3
C61 C63 C37 121.1(8)
C61 C63 H63A 119.4
C37 C63 H63A 119.4
C32 C64 C57 126.6(5)
C32 C64 H64A 116.7
C57 C64 H64A 116.7
C48 C65 C43 118.5(5)
C48 C65 H65A 120.8
C43 C65 H65A 120.8
C39 C66 C59 118.8(6)
C39 C66 H66A 120.6
C59 C66 H66A 120.6
Cl4 C71 Cl3 110.2(6)
Cl4 C71 H71A 109.6
Cl3 C71 H71A 109.6
Cl4 C71 H71B 109.6
Cl3 C71 H71B 109.6
H71A C71 H71B 108.1
Cl2 C72 Cl1 110.3(5)
Cl2 C72 H72A 109.6
Cl1 C72 H72A 109.6
Cl2 C72 H72B 109.6
Cl1 C72 H72B 109.6
H72A C72 H72B 108.1
C57 C74 H74A 109.5
C57 C74 H74B 109.5
H74A C74 H74B 109.5
C57 C74 H74C 109.5
H74A C74 H74C 109.5
H74B C74 H74C 109.5

loop_
_geom_bond_atom_site_label_1
_geom_bond_atom_site_label_2
_geom_bond_distance
Gd1 O8 2.317(3)
Gd1 O5 2.327(3)
Gd1 O7 2.346(3)
Gd1 O1 2.367(3)
Gd1 O2 2.367(3)
Gd1 O6 2.390(3)
Gd1 N1 2.555(4)
Gd1 N2 2.572(4)
Gd1 Gd2 3.8974(3)
Gd2 O4 2.202(3)
Gd2 O3 2.262(3)
Gd2 O2 2.361(3)
Gd2 O1 2.363(3)
Gd2 O9 2.419(3)
Gd2 N3 2.490(3)
Gd2 N4 2.504(4)
O1 C19 1.347(5)
O2 C24 1.339(5)
O3 C17 1.320(5)
N2 C20 1.279(6)
N2 C21 1.434(6)
N3 C22 1.285(6)
N3 C46 1.428(6)
O7 C23 1.275(5)
O9 H9 0.841(10)
Cl1 C72 1.723(8)
O6 C32 1.275(6)
O5 C57 1.270(6)
O8 C40 1.258(6)
N1 C27 1.278(6)
N1 C34 1.434(6)
N4 C14 1.294(6)
N4 C26 1.427(6)
C14 C37 1.443(8)
C14 H14A 0.9300
C15 C17 1.406(7)
C15 C39 1.422(7)
C15 C22 1.435(7)
O4 C28 1.305(6)
C17 C56 1.400(7)
C18 C40 1.385(7)
C18 C23 1.387(7)
C18 H18A 0.9300
C19 C44 1.388(7)
C19 C29 1.405(6)
C20 C25 1.427(7)
C20 H20A 0.9300
C21 C49 1.385(7)
C21 C34 1.387(7)
C22 H22A 0.9300
C23 C55 1.506(6)
C24 C33 1.395(6)
C24 C25 1.420(7)
C25 C50 1.405(7)
C26 C35 1.388(7)
C26 C46 1.398(7)
C27 C29 1.446(7)
C27 H27A 0.9300
C28 C36 1.406(7)
C28 C37 1.412(8)
C29 C43 1.397(7)
Cl2 C72 1.684(9)
C31 C58 1.368(8)
C31 C33 1.378(7)
C31 H31A 0.9300
C32 C64 1.378(7)
C32 C54 1.497(7)
C33 H33A 0.9300
C34 C53 1.394(7)
C35 C51 1.387(9)
C35 H35A 0.9300
C36 C60 1.362(9)
C36 H36A 0.9300
C37 C63 1.403(8)
C38 C53 1.366(9)
C38 C42 1.375(10)
C38 H38A 0.9300
C39 C66 1.372(9)
C39 H39A 0.9300
C40 C52 1.517(7)
C41 C45 1.372(8)
C41 C46 1.396(7)
C41 H41A 0.9300
C42 C49 1.395(9)
C42 H42A 0.9300
C43 C65 1.374(9)
C43 H43A 0.9300
C44 C48 1.369(7)
C44 H44A 0.9300
C45 C51 1.363(10)
C45 H45A 0.9300
Cl3 C71 1.723(18)
C48 C65 1.375(9)
C48 H48A 0.9300
C49 H49A 0.9300
C50 C58 1.365(8)
C50 H50A 0.9300
C51 H51A 0.9300
C52 H52A 0.9600
C52 H52B 0.9600
C52 H52C 0.9600
C53 H53A 0.9300
C54 H54A 0.9600
C54 H54B 0.9600
C54 H54C 0.9600
C55 H55A 0.9600
C55 H55B 0.9600
C55 H55C 0.9600
C56 C59 1.369(8)
C56 H56A 0.9300
C57 C64 1.379(7)
C57 C74 1.501(8)
C58 H58A 0.9300
C59 C66 1.375(9)
C59 H59A 0.9300
C60 C61 1.364(10)
C60 H60A 0.9300
C61 C63 1.379(10)
C61 H61A 0.9300
Cl4 C71 1.672(17)
C63 H63A 0.9300
C64 H64A 0.9300
C65 H65A 0.9300
C66 H66A 0.9300
C71 H71A 0.9700
C71 H71B 0.9700
C72 H72A 0.9700
C72 H72B 0.9700
C74 H74A 0.9600
C74 H74B 0.9600
C74 H74C 0.9600

loop_
_geom_torsion_atom_site_label_1
_geom_torsion_atom_site_label_2
_geom_torsion_atom_site_label_3
_geom_torsion_atom_site_label_4
_geom_torsion
O8 Gd1 Gd2 O4 11.49(15)
O5 Gd1 Gd2 O4 146.40(15)
O7 Gd1 Gd2 O4 -78.2(2)
O1 Gd1 Gd2 O4 169.09(17)
O2 Gd1 Gd2 O4 -15.99(17)
O6 Gd1 Gd2 O4 84.56(14)
N1 Gd1 Gd2 O4 -136.32(15)
N2 Gd1 Gd2 O4 -73.66(15)
O8 Gd1 Gd2 O3 -133.80(13)
O5 Gd1 Gd2 O3 1.11(14)
O7 Gd1 Gd2 O3 136.5(2)
O1 Gd1 Gd2 O3 23.81(16)
O2 Gd1 Gd2 O3 -161.27(16)
O6 Gd1 Gd2 O3 -60.72(13)
N1 Gd1 Gd2 O3 78.39(13)
N2 Gd1 Gd2 O3 141.05(13)
O8 Gd1 Gd2 O2 27.47(15)
O5 Gd1 Gd2 O2 162.38(16)
O7 Gd1 Gd2 O2 -62.2(2)
O1 Gd1 Gd2 O2 -174.92(17)
O6 Gd1 Gd2 O2 100.55(15)
N1 Gd1 Gd2 O2 -120.34(15)
N2 Gd1 Gd2 O2 -57.68(15)
O8 Gd1 Gd2 O1 -157.61(16)
O5 Gd1 Gd2 O1 -22.70(16)
O7 Gd1 Gd2 O1 112.7(2)
O2 Gd1 Gd2 O1 174.92(17)
O6 Gd1 Gd2 O1 -84.53(15)
N1 Gd1 Gd2 O1 54.58(16)
N2 Gd1 Gd2 O1 117.24(15)
O8 Gd1 Gd2 O9 -63.79(13)
O5 Gd1 Gd2 O9 71.11(13)
O7 Gd1 Gd2 O9 -153.5(2)
O1 Gd1 Gd2 O9 93.81(16)
O2 Gd1 Gd2 O9 -91.27(15)
O6 Gd1 Gd2 O9 9.28(12)
N1 Gd1 Gd2 O9 148.40(13)
N2 Gd1 Gd2 O9 -148.94(12)
O8 Gd1 Gd2 N3 149.53(13)
O5 Gd1 Gd2 N3 -75.56(13)
O7 Gd1 Gd2 N3 59.9(2)
O1 Gd1 Gd2 N3 -52.86(16)
O2 Gd1 Gd2 N3 122.06(15)
O6 Gd1 Gd2 N3 -137.39(12)
N1 Gd1 Gd2 N3 1.72(12)
N2 Gd1 Gd2 N3 64.38(12)
O8 Gd1 Gd2 N4 84.57(13)
O5 Gd1 Gd2 N4 -140.52(13)
O7 Gd1 Gd2 N4 -5.1(2)
O1 Gd1 Gd2 N4 -117.82(16)
O2 Gd1 Gd2 N4 57.10(15)
O6 Gd1 Gd2 N4 157.65(12)
N1 Gd1 Gd2 N4 -63.24(13)
N2 Gd1 Gd2 N4 -0.58(13)
O4 Gd2 O1 C19 154.3(4)
O3 Gd2 O1 C19 22.1(3)
O2 Gd2 O1 C19 -173.0(4)
O9 Gd2 O1 C19 105.0(3)
N3 Gd2 O1 C19 -49.3(3)
N4 Gd2 O1 C19 -105.8(3)
Gd1 Gd2 O1 C19 -176.1(4)
O4 Gd2 O1 Gd1 -29.6(4)
O3 Gd2 O1 Gd1 -161.78(12)
O2 Gd2 O1 Gd1 3.08(10)
O9 Gd2 O1 Gd1 -78.93(13)
N3 Gd2 O1 Gd1 126.79(15)
N4 Gd2 O1 Gd1 70.26(15)
O8 Gd1 O1 C19 -150.3(3)
O5 Gd1 O1 C19 -23.7(3)
O7 Gd1 O1 C19 34.0(4)
O2 Gd1 O1 C19 173.1(4)
O6 Gd1 O1 C19 -97.2(3)
N1 Gd1 O1 C19 56.5(3)
N2 Gd1 O1 C19 110.8(3)
Gd2 Gd1 O1 C19 176.2(4)
O8 Gd1 O1 Gd2 33.6(2)
O5 Gd1 O1 Gd2 160.19(14)
O7 Gd1 O1 Gd2 -142.17(16)
O2 Gd1 O1 Gd2 -3.08(10)
O6 Gd1 O1 Gd2 86.60(13)
N1 Gd1 O1 Gd2 -119.64(15)
N2 Gd1 O1 Gd2 -65.31(14)
O4 Gd2 O2 C24 -18.9(3)
O3 Gd2 O2 C24 -140.4(4)
O1 Gd2 O2 C24 170.3(4)
O9 Gd2 O2 C24 -105.7(3)
N3 Gd2 O2 C24 105.1(3)
N4 Gd2 O2 C24 51.8(3)
Gd1 Gd2 O2 C24 173.4(4)
O4 Gd2 O2 Gd1 167.74(13)
O3 Gd2 O2 Gd1 46.3(3)
O1 Gd2 O2 Gd1 -3.08(10)
O9 Gd2 O2 Gd1 80.98(13)
N3 Gd2 O2 Gd1 -68.24(15)
N4 Gd2 O2 Gd1 -121.51(15)
O8 Gd1 O2 C24 33.0(3)
O5 Gd1 O2 C24 153.9(3)
O7 Gd1 O2 C24 -18.7(4)
O1 Gd1 O2 C24 -170.5(3)
O6 Gd1 O2 C24 112.8(3)
N1 Gd1 O2 C24 -110.1(3)
N2 Gd1 O2 C24 -57.7(3)
Gd2 Gd1 O2 C24 -173.6(4)
O8 Gd1 O2 Gd2 -153.35(14)
O5 Gd1 O2 Gd2 -32.5(3)
O7 Gd1 O2 Gd2 154.91(11)
O1 Gd1 O2 Gd2 3.08(10)
O6 Gd1 O2 Gd2 -73.64(13)
N1 Gd1 O2 Gd2 63.48(15)
N2 Gd1 O2 Gd2 115.87(14)
O4 Gd2 O3 C17 133.1(5)
O2 Gd2 O3 C17 -105.1(5)
O1 Gd2 O3 C17 -59.5(5)
O9 Gd2 O3 C17 -139.3(5)
N3 Gd2 O3 C17 16.4(5)
N4 Gd2 O3 C17 60.9(5)
Gd1 Gd2 O3 C17 -72.8(5)
O8 Gd1 N2 C20 -41.2(4)
O5 Gd1 N2 C20 -164.4(4)
O7 Gd1 N2 C20 -114.2(4)
O1 Gd1 N2 C20 98.5(4)
O2 Gd1 N2 C20 36.8(4)
O6 Gd1 N2 C20 15.9(5)
N1 Gd1 N2 C20 157.5(4)
Gd2 Gd1 N2 C20 67.4(4)
O8 Gd1 N2 C21 128.0(3)
O5 Gd1 N2 C21 4.8(4)
O7 Gd1 N2 C21 55.0(3)
O1 Gd1 N2 C21 -92.3(3)
O2 Gd1 N2 C21 -154.0(3)
O6 Gd1 N2 C21 -174.9(3)
N1 Gd1 N2 C21 -33.3(3)
Gd2 Gd1 N2 C21 -123.3(3)
O4 Gd2 N3 C22 -94.2(4)
O3 Gd2 N3 C22 -8.0(4)
O2 Gd2 N3 C22 153.2(4)
O1 Gd2 N3 C22 93.4(4)
O9 Gd2 N3 C22 41.2(5)
N4 Gd2 N3 C22 -146.4(4)
Gd1 Gd2 N3 C22 120.8(4)
O4 Gd2 N3 C46 89.2(3)
O3 Gd2 N3 C46 175.4(3)
O2 Gd2 N3 C46 -23.5(3)
O1 Gd2 N3 C46 -83.3(3)
O9 Gd2 N3 C46 -135.4(3)
N4 Gd2 N3 C46 37.0(3)
Gd1 Gd2 N3 C46 -55.8(3)
O8 Gd1 O7 C23 -24.9(4)
O5 Gd1 O7 C23 -147.7(4)
O1 Gd1 O7 C23 152.2(4)
O2 Gd1 O7 C23 28.5(4)
O6 Gd1 O7 C23 -88.4(4)
N1 Gd1 O7 C23 130.9(4)
N2 Gd1 O7 C23 66.8(4)
Gd2 Gd1 O7 C23 71.5(5)
O8 Gd1 O6 C32 -126.0(4)
O5 Gd1 O6 C32 -4.4(4)
O7 Gd1 O6 C32 -65.4(4)
O1 Gd1 O6 C32 86.2(4)
O2 Gd1 O6 C32 155.7(4)
N1 Gd1 O6 C32 49.0(5)
N2 Gd1 O6 C32 175.4(4)
Gd2 Gd1 O6 C32 121.8(4)
O8 Gd1 O5 C57 74.1(5)
O7 Gd1 O5 C57 137.2(5)
O1 Gd1 O5 C57 -70.2(5)
O2 Gd1 O5 C57 -37.3(6)
O6 Gd1 O5 C57 5.9(5)
N1 Gd1 O5 C57 -140.1(5)
N2 Gd1 O5 C57 -173.9(5)
Gd2 Gd1 O5 C57 -57.5(5)
O5 Gd1 O8 C40 89.6(5)
O7 Gd1 O8 C40 24.3(5)
O1 Gd1 O8 C40 -153.3(4)
O2 Gd1 O8 C40 -118.6(5)
O6 Gd1 O8 C40 154.5(5)
N1 Gd1 O8 C40 -19.6(6)
N2 Gd1 O8 C40 -48.6(5)
Gd2 Gd1 O8 C40 -134.1(5)
O8 Gd1 N1 C27 178.6(4)
O5 Gd1 N1 C27 58.5(4)
O7 Gd1 N1 C27 136.5(4)
O1 Gd1 N1 C27 -31.6(4)
O2 Gd1 N1 C27 -91.5(4)
O6 Gd1 N1 C27 7.1(5)
N2 Gd1 N1 C27 -148.3(4)
Gd2 Gd1 N1 C27 -61.1(4)
O8 Gd1 N1 C34 0.7(4)
O5 Gd1 N1 C34 -119.5(3)
O7 Gd1 N1 C34 -41.4(3)
O1 Gd1 N1 C34 150.4(3)
O2 Gd1 N1 C34 90.5(3)
O6 Gd1 N1 C34 -170.9(3)
N2 Gd1 N1 C34 33.8(3)
Gd2 Gd1 N1 C34 120.9(3)
O4 Gd2 N4 C14 17.0(4)
O3 Gd2 N4 C14 101.1(4)
O2 Gd2 N4 C14 -83.7(4)
O1 Gd2 N4 C14 -145.4(4)
O9 Gd2 N4 C14 -38.4(5)
N3 Gd2 N4 C14 149.4(4)
Gd1 Gd2 N4 C14 -112.9(4)
O4 Gd2 N4 C26 -169.4(3)
O3 Gd2 N4 C26 -85.3(3)
O2 Gd2 N4 C26 89.8(3)
O1 Gd2 N4 C26 28.2(3)
O9 Gd2 N4 C26 135.2(3)
N3 Gd2 N4 C26 -37.1(3)
Gd1 Gd2 N4 C26 60.7(3)
C26 N4 C14 C37 177.7(5)
Gd2 N4 C14 C37 -9.2(8)
O3 Gd2 O4 C28 -145.8(5)
O2 Gd2 O4 C28 51.1(5)
O1 Gd2 O4 C28 81.6(6)
O9 Gd2 O4 C28 130.1(5)
N3 Gd2 O4 C28 -72.3(5)
N4 Gd2 O4 C28 -24.1(5)
Gd1 Gd2 O4 C28 60.2(5)
Gd2 O3 C17 C56 164.4(4)
Gd2 O3 C17 C15 -15.6(8)
C39 C15 C17 O3 179.9(5)
C22 C15 C17 O3 -0.9(8)
C39 C15 C17 C56 -0.1(8)
C22 C15 C17 C56 179.2(5)
Gd2 O1 C19 C44 -58.5(6)
Gd1 O1 C19 C44 125.9(4)
Gd2 O1 C19 C29 118.1(4)
Gd1 O1 C19 C29 -57.5(5)
C21 N2 C20 C25 -179.3(4)
Gd1 N2 C20 C25 -10.8(7)
C20 N2 C21 C49 22.9(7)
Gd1 N2 C21 C49 -146.9(4)
C20 N2 C21 C34 -159.3(5)
Gd1 N2 C21 C34 30.9(5)
C46 N3 C22 C15 176.9(5)
Gd2 N3 C22 C15 0.5(8)
C17 C15 C22 N3 7.0(8)
C39 C15 C22 N3 -173.7(5)
Gd1 O7 C23 C18 20.4(7)
Gd1 O7 C23 C55 -160.4(3)
C40 C18 C23 O7 -0.3(8)
C40 C18 C23 C55 -179.5(5)
Gd2 O2 C24 C33 60.4(5)
Gd1 O2 C24 C33 -127.0(4)
Gd2 O2 C24 C25 -117.3(4)
Gd1 O2 C24 C25 55.4(5)
O2 C24 C25 C50 177.5(4)
C33 C24 C25 C50 -0.2(7)
O2 C24 C25 C20 -2.0(7)
C33 C24 C25 C20 -179.6(5)
N2 C20 C25 C50 160.7(5)
N2 C20 C25 C24 -19.8(8)
C14 N4 C26 C35 29.2(7)
Gd2 N4 C26 C35 -145.0(4)
C14 N4 C26 C46 -151.7(5)
Gd2 N4 C26 C46 34.1(5)
C34 N1 C27 C29 -177.0(5)
Gd1 N1 C27 C29 5.1(7)
Gd2 O4 C28 C36 -161.7(4)
Gd2 O4 C28 C37 19.3(8)
O1 C19 C29 C43 -172.2(5)
C44 C19 C29 C43 4.5(7)
O1 C19 C29 C27 5.4(7)
C44 C19 C29 C27 -177.9(5)
N1 C27 C29 C43 -162.0(5)
N1 C27 C29 C19 20.4(8)
Gd1 O6 C32 C64 4.7(8)
Gd1 O6 C32 C54 -172.9(3)
C58 C31 C33 C24 0.7(9)
O2 C24 C33 C31 -178.8(4)
C25 C24 C33 C31 -1.1(7)
C49 C21 C34 C53 1.9(7)
N2 C21 C34 C53 -176.0(4)
C49 C21 C34 N1 178.9(4)
N2 C21 C34 N1 1.0(6)
C27 N1 C34 C21 149.2(5)
Gd1 N1 C34 C21 -32.7(5)
C27 N1 C34 C53 -33.9(7)
Gd1 N1 C34 C53 144.2(4)
C46 C26 C35 C51 -1.2(8)
N4 C26 C35 C51 178.0(5)
O4 C28 C36 C60 178.3(5)
C37 C28 C36 C60 -2.6(8)
O4 C28 C37 C63 -178.8(5)
C36 C28 C37 C63 2.2(7)
O4 C28 C37 C14 3.9(8)
C36 C28 C37 C14 -175.1(5)
N4 C14 C37 C63 176.7(5)
N4 C14 C37 C28 -6.0(8)
C17 C15 C39 C66 -2.3(8)
C22 C15 C39 C66 178.4(6)
Gd1 O8 C40 C18 -18.7(8)
Gd1 O8 C40 C52 163.1(4)
C23 C18 C40 O8 -0.9(9)
C23 C18 C40 C52 177.2(6)
C53 C38 C42 C49 1.8(11)
C19 C29 C43 C65 -4.5(9)
C27 C29 C43 C65 177.8(6)
O1 C19 C44 C48 175.2(5)
C29 C19 C44 C48 -1.5(8)
C46 C41 C45 C51 0.5(9)
C45 C41 C46 C26 -2.2(8)
C45 C41 C46 N3 -179.2(5)
C35 C26 C46 C41 2.5(7)
N4 C26 C46 C41 -176.7(4)
C35 C26 C46 N3 179.7(4)
N4 C26 C46 N3 0.5(6)
C22 N3 C46 C41 -35.1(7)
Gd2 N3 C46 C41 142.0(4)
C22 N3 C46 C26 147.9(4)
Gd2 N3 C46 C26 -35.1(5)
C19 C44 C48 C65 -1.7(10)
C34 C21 C49 C42 -0.9(8)
N2 C21 C49 C42 176.9(5)
C38 C42 C49 C21 -0.9(9)
C24 C25 C50 C58 1.9(9)
C20 C25 C50 C58 -178.6(6)
C41 C45 C51 C35 0.9(10)
C26 C35 C51 C45 -0.6(9)
C42 C38 C53 C34 -0.7(10)
C21 C34 C53 C38 -1.1(8)
N1 C34 C53 C38 -177.9(5)
O3 C17 C56 C59 -177.4(6)
C15 C17 C56 C59 2.6(9)
Gd1 O5 C57 C64 -7.6(9)
Gd1 O5 C57 C74 172.1(5)
C25 C50 C58 C31 -2.3(10)
C33 C31 C58 C50 1.0(10)
C17 C56 C59 C66 -2.8(12)
C28 C36 C60 C61 0.8(10)
C36 C60 C61 C63 1.5(11)
C60 C61 C63 C37 -1.9(11)
C28 C37 C63 C61 0.0(9)
C14 C37 C63 C61 177.5(6)
O6 C32 C64 C57 -3.7(9)
C54 C32 C64 C57 173.8(6)
O5 C57 C64 C32 5.0(10)
C74 C57 C64 C32 -174.7(6)
C44 C48 C65 C43 1.7(11)
C29 C43 C65 C48 1.4(10)
C15 C39 C66 C59 2.2(10)
C56 C59 C66 C39 0.3(12)
